data_7033474
loop_
_publ_author_name
'Fernandes, Tiago A.'
'Sola\<rov\'a, Hana'
'C\'isa\<rov\'a, Ivana'
'Uhl\'ik, Filip'
'\<St\'icha, Martin'
'\<St\<epni\<cka, Petr'

_publ_section_title
;
 Synthesis of phosphinoferrocene amides and thioamides from carbamoyl
 chlorides and the structural chemistry of Group 11 metal complexes with
 these mixed-donor ligands.
;
_journal_issue 7
_journal_name_full 'Dalton transactions (Cambridge, England : 2003)'
_journal_page_first 3092
_journal_page_last 3108
_journal_paper_doi 10.1039/c4dt03279a
_journal_volume 44
_journal_year 2015
_chemical_formula_moiety 'C50 H48 Ag2 Cl2 Fe2 N2 O8 P2 S2'
_chemical_formula_sum 'C50 H48 Ag2 Cl2 Fe2 N2 O8 P2 S2'
_chemical_formula_weight 1329.30
_space_group_crystal_system monoclinic
_space_group_IT_number 14
_space_group_name_Hall '-P 2yn'
_space_group_name_H-M_alt 'P 1 21/n 1'
_atom_sites_solution_hydrogens geom
_atom_sites_solution_primary direct
_atom_sites_solution_secondary difmap
_audit_creation_method SHELXL-97
_audit_update_record
;
2014-10-16 deposited with the CCDC.
2014-12-23 downloaded from the CCDC.
;
_cell_angle_alpha 90.00
_cell_angle_beta 98.0751(11)
_cell_angle_gamma 90.00
_cell_formula_units_Z 2
_cell_length_a 7.9090(2)
_cell_length_b 16.0180(5)
_cell_length_c 19.5538(6)
_cell_measurement_reflns_used 5427
_cell_measurement_temperature 150(2)
_cell_measurement_theta_max 26.95
_cell_measurement_theta_min 2.46
_cell_volume 2452.64(12)
_computing_cell_refinement 'Bruker SAINT'
_computing_data_collection 'Bruker APEX2'
_computing_data_reduction 'Bruker SAINT'
_computing_molecular_graphics 'PLATON (Spek, 2003)'
_computing_publication_material 'PLATON (Spek, 2003)'
_computing_structure_refinement 'SHELXL-97 (Sheldrick, 2008)'
_computing_structure_solution 'SHELXS-97 (Sheldrick, 2008)'
_diffrn_ambient_temperature 150(2)
_diffrn_measured_fraction_theta_full 0.999
_diffrn_measured_fraction_theta_max 0.999
_diffrn_measurement_device_type 'Bruker APEX-II CCD'
_diffrn_measurement_method '\f and \w scans'
_diffrn_radiation_monochromator graphite
_diffrn_radiation_source 'fine-focus sealed tube'
_diffrn_radiation_type MoK\a
_diffrn_radiation_wavelength 0.71073
_diffrn_reflns_av_R_equivalents 0.0336
_diffrn_reflns_av_sigmaI/netI 0.0415
_diffrn_reflns_limit_h_max 10
_diffrn_reflns_limit_h_min -10
_diffrn_reflns_limit_k_max 19
_diffrn_reflns_limit_k_min -20
_diffrn_reflns_limit_l_max 24
_diffrn_reflns_limit_l_min -24
_diffrn_reflns_number 18097
_diffrn_reflns_theta_full 27.00
_diffrn_reflns_theta_max 27.00
_diffrn_reflns_theta_min 1.65
_exptl_absorpt_coefficient_mu 1.683
_exptl_absorpt_correction_T_max 0.799
_exptl_absorpt_correction_T_min 0.632
_exptl_crystal_colour orange
_exptl_crystal_density_diffrn 1.800
_exptl_crystal_density_method 'not measured'
_exptl_crystal_description bar
_exptl_crystal_F_000 1336
_exptl_crystal_size_max 0.30
_exptl_crystal_size_mid 0.15
_exptl_crystal_size_min 0.14
_refine_diff_density_max 3.374
_refine_diff_density_min -1.462
_refine_diff_density_rms 0.139
_refine_ls_extinction_method none
_refine_ls_goodness_of_fit_ref 1.039
_refine_ls_hydrogen_treatment constr
_refine_ls_matrix_type full
_refine_ls_number_parameters 318
_refine_ls_number_reflns 5350
_refine_ls_number_restraints 0
_refine_ls_restrained_S_all 1.039
_refine_ls_R_factor_all 0.0702
_refine_ls_R_factor_gt 0.0517
_refine_ls_shift/su_max 0.001
_refine_ls_shift/su_mean 0.000
_refine_ls_structure_factor_coef Fsqd
_refine_ls_weighting_details 'calc w=1/[\s^2^(Fo^2^)+(0.0465P)^2^+14.8925P] where P=(Fo^2^+2Fc^2^)/3'
_refine_ls_weighting_scheme calc
_refine_ls_wR_factor_gt 0.1166
_refine_ls_wR_factor_ref 0.1258
_reflns_number_gt 4239
_reflns_number_total 5350
_reflns_threshold_expression >2sigma(I)
_cod_data_source_file c4dt03279a2.cif
_cod_data_source_block tfs
_cod_depositor_comments 'Adding full bibliography for 7033464--7033475.cif.'
_cod_database_code 7033474

loop_
_space_group_symop_id
_space_group_symop_operation_xyz
1 'x, y, z'
2 '-x+1/2, y+1/2, -z+1/2'
3 '-x, -y, -z'
4 'x-1/2, -y-1/2, z-1/2'

loop_
_atom_site_label
_atom_site_type_symbol
_atom_site_fract_x
_atom_site_fract_y
_atom_site_fract_z
_atom_site_U_iso_or_equiv
_atom_site_adp_type
_atom_site_occupancy
_atom_site_symmetry_multiplicity
_atom_site_calc_flag
_atom_site_refinement_flags
Ag Ag 0.41835(5) 0.89018(3) 1.01803(2) 0.02788(13) Uani 1 1 d .
Fe Fe 0.14147(9) 0.85651(4) 0.83349(3) 0.01686(16) Uani 1 1 d .
P P 0.28099(16) 0.75774(8) 0.98569(6) 0.0191(3) Uani 1 1 d .
S S 0.29206(17) 1.03402(8) 0.96495(6) 0.0230(3) Uani 1 1 d .
N N 0.2006(5) 1.1170(2) 0.8496(2) 0.0179(8) Uani 1 1 d .
C1 C 0.2535(6) 0.9716(3) 0.8315(2) 0.0163(9) Uani 1 1 d .
C2 C 0.1456(6) 0.9537(3) 0.7677(3) 0.0224(10) Uani 1 1 d .
H2 H 0.0488 0.9852 0.7484 0.027 Uiso 1 1 calc R
C3 C 0.2081(7) 0.8811(3) 0.7388(3) 0.0271(12) Uani 1 1 d .
H3 H 0.1611 0.8553 0.6966 0.033 Uiso 1 1 calc R
C4 C 0.3546(7) 0.8533(3) 0.7842(3) 0.0234(11) Uani 1 1 d .
H4 H 0.4224 0.8059 0.7774 0.028 Uiso 1 1 calc R
C5 C 0.3812(6) 0.9085(3) 0.8411(3) 0.0182(10) Uani 1 1 d .
H5 H 0.4694 0.9042 0.8793 0.022 Uiso 1 1 calc R
C6 C 0.1155(6) 0.7814(3) 0.9160(2) 0.0192(10) Uani 1 1 d .
C7 C 0.0018(6) 0.8521(3) 0.9136(3) 0.0216(10) Uani 1 1 d .
H7 H 0.0014 0.8931 0.9487 0.026 Uiso 1 1 calc R
C8 C -0.1091(6) 0.8501(3) 0.8501(3) 0.0263(11) Uani 1 1 d .
H8 H -0.1968 0.8892 0.8353 0.032 Uiso 1 1 calc R
C9 C -0.0665(7) 0.7795(3) 0.8125(3) 0.0259(11) Uani 1 1 d .
H9 H -0.1203 0.7634 0.7679 0.031 Uiso 1 1 calc R
C10 C 0.0707(6) 0.7368(3) 0.8528(2) 0.0201(10) Uani 1 1 d .
H10 H 0.1234 0.6871 0.8398 0.024 Uiso 1 1 calc R
C11 C 0.2434(6) 1.0443(3) 0.8769(2) 0.0158(9) Uani 1 1 d .
C12 C 0.1718(6) 0.6932(3) 1.0427(2) 0.0195(10) Uani 1 1 d .
C13 C 0.0172(7) 0.6543(3) 1.0198(3) 0.0268(11) Uani 1 1 d .
H13 H -0.0381 0.6646 0.9742 0.032 Uiso 1 1 calc R
C14 C -0.0574(8) 0.6007(4) 1.0627(3) 0.0342(13) Uani 1 1 d .
H14 H -0.1626 0.5740 1.0463 0.041 Uiso 1 1 calc R
C15 C 0.0215(8) 0.5863(3) 1.1293(3) 0.0351(14) Uani 1 1 d .
H15 H -0.0287 0.5492 1.1586 0.042 Uiso 1 1 calc R
C16 C 0.1728(8) 0.6256(3) 1.1529(3) 0.0327(13) Uani 1 1 d .
H16 H 0.2264 0.6158 1.1987 0.039 Uiso 1 1 calc R
C17 C 0.2477(7) 0.6791(3) 1.1107(3) 0.0274(12) Uani 1 1 d .
H17 H 0.3515 0.7065 1.1279 0.033 Uiso 1 1 calc R
C18 C 0.4116(6) 0.6805(3) 0.9473(2) 0.0188(10) Uani 1 1 d .
C19 C 0.5519(6) 0.7087(3) 0.9187(3) 0.0233(11) Uani 1 1 d .
H19 H 0.5825 0.7661 0.9221 0.028 Uiso 1 1 calc R
C20 C 0.6484(6) 0.6531(4) 0.8851(3) 0.0288(12) Uani 1 1 d .
H20 H 0.7426 0.6730 0.8645 0.035 Uiso 1 1 calc R
C21 C 0.6074(7) 0.5698(4) 0.8817(3) 0.0284(12) Uani 1 1 d .
H21 H 0.6736 0.5319 0.8591 0.034 Uiso 1 1 calc R
C22 C 0.4702(8) 0.5414(4) 0.9110(3) 0.0355(14) Uani 1 1 d .
H22 H 0.4423 0.4837 0.9090 0.043 Uiso 1 1 calc R
C23 C 0.3720(7) 0.5967(4) 0.9436(3) 0.0322(13) Uani 1 1 d .
H23 H 0.2769 0.5766 0.9635 0.039 Uiso 1 1 calc R
C24 C 0.2020(7) 1.1374(3) 0.7765(3) 0.0246(11) Uani 1 1 d .
H24A H 0.2658 1.0944 0.7551 0.037 Uiso 1 1 calc R
H24B H 0.2567 1.1918 0.7728 0.037 Uiso 1 1 calc R
H24C H 0.0844 1.1395 0.7527 0.037 Uiso 1 1 calc R
C25 C 0.1705(7) 1.1893(3) 0.8918(3) 0.0278(12) Uani 1 1 d .
H25A H 0.1124 1.1713 0.9304 0.042 Uiso 1 1 calc R
H25B H 0.0990 1.2299 0.8635 0.042 Uiso 1 1 calc R
H25C H 0.2800 1.2152 0.9099 0.042 Uiso 1 1 calc R
Cl Cl 0.29286(19) 0.91140(8) 1.18123(7) 0.0324(3) Uani 1 1 d .
O1 O 0.4350(6) 0.8673(4) 1.1615(3) 0.0702(18) Uani 1 1 d .
O2 O 0.3459(10) 0.9715(4) 1.2323(3) 0.093(2) Uani 1 1 d .
O3 O 0.1844(6) 0.8530(3) 1.2063(3) 0.0533(13) Uani 1 1 d .
O4 O 0.2063(11) 0.9502(4) 1.1200(3) 0.098(3) Uani 1 1 d .

loop_
_atom_site_aniso_label
_atom_site_aniso_U_11
_atom_site_aniso_U_22
_atom_site_aniso_U_33
_atom_site_aniso_U_23
_atom_site_aniso_U_13
_atom_site_aniso_U_12
Ag 0.0383(2) 0.0232(2) 0.0203(2) -0.00243(16) -0.00233(16) -0.00532(17)
Fe 0.0208(3) 0.0118(3) 0.0188(3) 0.0011(3) 0.0055(3) -0.0031(3)
P 0.0225(6) 0.0185(6) 0.0163(6) -0.0008(5) 0.0030(5) -0.0031(5)
S 0.0316(7) 0.0188(6) 0.0172(6) 0.0014(5) -0.0020(5) 0.0020(5)
N 0.020(2) 0.0118(19) 0.022(2) 0.0011(16) 0.0013(16) 0.0025(15)
C1 0.022(2) 0.010(2) 0.018(2) 0.0058(18) 0.0058(18) -0.0031(18)
C2 0.025(3) 0.022(3) 0.020(2) 0.005(2) 0.001(2) -0.005(2)
C3 0.044(3) 0.022(3) 0.016(2) -0.001(2) 0.008(2) -0.010(2)
C4 0.031(3) 0.017(2) 0.026(3) -0.002(2) 0.016(2) -0.002(2)
C5 0.021(2) 0.013(2) 0.022(2) 0.0023(19) 0.0081(19) -0.0013(18)
C6 0.024(2) 0.015(2) 0.021(2) 0.0033(19) 0.011(2) -0.0027(19)
C7 0.028(3) 0.015(2) 0.025(3) 0.000(2) 0.013(2) -0.006(2)
C8 0.020(2) 0.027(3) 0.032(3) 0.006(2) 0.005(2) -0.006(2)
C9 0.025(3) 0.023(3) 0.029(3) 0.004(2) -0.002(2) -0.008(2)
C10 0.025(2) 0.015(2) 0.021(2) 0.0014(19) 0.006(2) -0.0058(19)
C11 0.013(2) 0.015(2) 0.019(2) 0.0018(18) 0.0013(17) -0.0007(17)
C12 0.025(2) 0.019(2) 0.016(2) -0.0008(19) 0.0080(19) 0.0022(19)
C13 0.028(3) 0.031(3) 0.021(3) 0.006(2) 0.004(2) -0.003(2)
C14 0.033(3) 0.031(3) 0.042(3) 0.006(3) 0.016(3) -0.004(2)
C15 0.057(4) 0.022(3) 0.033(3) 0.009(2) 0.031(3) 0.010(3)
C16 0.058(4) 0.022(3) 0.018(3) 0.005(2) 0.008(3) 0.015(3)
C17 0.039(3) 0.023(3) 0.020(3) -0.003(2) 0.002(2) 0.008(2)
C18 0.019(2) 0.022(3) 0.015(2) -0.0002(19) 0.0001(18) 0.0004(19)
C19 0.016(2) 0.023(3) 0.030(3) 0.004(2) 0.003(2) -0.001(2)
C20 0.018(2) 0.035(3) 0.034(3) 0.008(2) 0.006(2) 0.000(2)
C21 0.022(3) 0.038(3) 0.024(3) -0.001(2) 0.001(2) 0.007(2)
C22 0.042(3) 0.023(3) 0.045(4) -0.006(3) 0.017(3) -0.005(2)
C23 0.031(3) 0.030(3) 0.040(3) -0.001(3) 0.020(3) -0.007(2)
C24 0.030(3) 0.019(2) 0.024(3) 0.009(2) 0.002(2) 0.001(2)
C25 0.034(3) 0.015(3) 0.033(3) -0.002(2) -0.002(2) 0.009(2)
Cl 0.0419(8) 0.0264(7) 0.0323(7) -0.0040(5) 0.0171(6) -0.0034(6)
O1 0.029(2) 0.102(5) 0.083(4) -0.038(4) 0.024(3) -0.007(3)
O2 0.157(7) 0.068(4) 0.059(4) -0.038(3) 0.037(4) -0.046(4)
O3 0.041(3) 0.062(3) 0.060(3) 0.009(3) 0.017(2) -0.015(2)
O4 0.195(8) 0.059(4) 0.040(3) 0.023(3) 0.018(4) 0.047(5)

loop_
_atom_type_symbol
_atom_type_description
_atom_type_scat_dispersion_real
_atom_type_scat_dispersion_imag
_atom_type_scat_source
C C 0.0033 0.0016 'International Tables Vol C Tables 4.2.6.8 and 6.1.1.4'
H H 0.0000 0.0000 'International Tables Vol C Tables 4.2.6.8 and 6.1.1.4'
N N 0.0061 0.0033 'International Tables Vol C Tables 4.2.6.8 and 6.1.1.4'
O O 0.0106 0.0060 'International Tables Vol C Tables 4.2.6.8 and 6.1.1.4'
P P 0.1023 0.0942 'International Tables Vol C Tables 4.2.6.8 and 6.1.1.4'
S S 0.1246 0.1234 'International Tables Vol C Tables 4.2.6.8 and 6.1.1.4'
Cl Cl 0.1484 0.1585 'International Tables Vol C Tables 4.2.6.8 and 6.1.1.4'
Fe Fe 0.3463 0.8444 'International Tables Vol C Tables 4.2.6.8 and 6.1.1.4'
Ag Ag -0.8971 1.1015 'International Tables Vol C Tables 4.2.6.8 and 6.1.1.4'

loop_
_geom_angle_atom_site_label_1
_geom_angle_atom_site_label_2
_geom_angle_atom_site_label_3
_geom_angle
_geom_angle_site_symmetry_1
_geom_angle_site_symmetry_3
P Ag S 143.54(5) . 3_677
P Ag S 121.68(4) . .
S Ag S 85.44(4) 3_677 .
C2 Fe C3 40.8(2) . .
C2 Fe C7 125.0(2) . .
C3 Fe C7 160.6(2) . .
C2 Fe C6 165.1(2) . .
C3 Fe C6 154.1(2) . .
C7 Fe C6 41.36(19) . .
C2 Fe C10 150.1(2) . .
C3 Fe C10 117.5(2) . .
C7 Fe C10 68.6(2) . .
C6 Fe C10 40.84(19) . .
C2 Fe C1 41.35(19) . .
C3 Fe C1 68.9(2) . .
C7 Fe C1 109.15(19) . .
C6 Fe C1 129.51(19) . .
C10 Fe C1 167.6(2) . .
C2 Fe C9 114.8(2) . .
C3 Fe C9 103.7(2) . .
C7 Fe C9 68.1(2) . .
C6 Fe C9 68.8(2) . .
C10 Fe C9 40.7(2) . .
C1 Fe C9 151.0(2) . .
C2 Fe C8 103.9(2) . .
C3 Fe C8 122.2(2) . .
C7 Fe C8 40.5(2) . .
C6 Fe C8 68.9(2) . .
C10 Fe C8 68.2(2) . .
C1 Fe C8 118.5(2) . .
C9 Fe C8 40.3(2) . .
C2 Fe C4 68.5(2) . .
C3 Fe C4 40.9(2) . .
C7 Fe C4 157.9(2) . .
C6 Fe C4 122.3(2) . .
C10 Fe C4 109.1(2) . .
C1 Fe C4 68.17(19) . .
C9 Fe C4 125.3(2) . .
C8 Fe C4 160.9(2) . .
C2 Fe C5 68.7(2) . .
C3 Fe C5 68.5(2) . .
C7 Fe C5 123.4(2) . .
C6 Fe C5 112.0(2) . .
C10 Fe C5 129.7(2) . .
C1 Fe C5 40.55(18) . .
C9 Fe C5 164.4(2) . .
C8 Fe C5 155.3(2) . .
C4 Fe C5 40.19(19) . .
C6 P C12 103.1(2) . .
C6 P C18 102.9(2) . .
C12 P C18 102.1(2) . .
C6 P Ag 105.43(16) . .
C12 P Ag 124.68(16) . .
C18 P Ag 115.98(16) . .
C11 S Ag 98.89(16) . 3_677
C11 S Ag 119.46(17) . .
Ag S Ag 94.56(4) 3_677 .
C11 N C25 121.9(4) . .
C11 N C24 124.0(4) . .
C25 N C24 113.5(4) . .
C5 C1 C2 107.3(4) . .
C5 C1 C11 125.4(4) . .
C2 C1 C11 127.2(4) . .
C5 C1 Fe 70.0(3) . .
C2 C1 Fe 68.3(3) . .
C11 C1 Fe 129.8(3) . .
C3 C2 C1 108.3(5) . .
C3 C2 Fe 70.1(3) . .
C1 C2 Fe 70.3(3) . .
C3 C2 H2 125.9 . .
C1 C2 H2 125.9 . .
Fe C2 H2 125.3 . .
C2 C3 C4 107.8(4) . .
C2 C3 Fe 69.1(3) . .
C4 C3 Fe 70.4(3) . .
C2 C3 H3 126.1 . .
C4 C3 H3 126.1 . .
Fe C3 H3 125.9 . .
C5 C4 C3 108.2(4) . .
C5 C4 Fe 69.9(3) . .
C3 C4 Fe 68.7(3) . .
C5 C4 H4 125.9 . .
C3 C4 H4 125.9 . .
Fe C4 H4 127.0 . .
C4 C5 C1 108.4(4) . .
C4 C5 Fe 69.9(3) . .
C1 C5 Fe 69.4(3) . .
C4 C5 H5 125.8 . .
C1 C5 H5 125.8 . .
Fe C5 H5 126.5 . .
C10 C6 C7 106.6(4) . .
C10 C6 P 128.2(4) . .
C7 C6 P 125.1(4) . .
C10 C6 Fe 69.6(3) . .
C7 C6 Fe 69.1(3) . .
P C6 Fe 125.5(3) . .
C8 C7 C6 108.4(4) . .
C8 C7 Fe 70.3(3) . .
C6 C7 Fe 69.5(3) . .
C8 C7 H7 125.8 . .
C6 C7 H7 125.8 . .
Fe C7 H7 126.0 . .
C9 C8 C7 108.1(5) . .
C9 C8 Fe 69.7(3) . .
C7 C8 Fe 69.2(3) . .
C9 C8 H8 125.9 . .
C7 C8 H8 125.9 . .
Fe C8 H8 126.7 . .
C8 C9 C10 108.3(5) . .
C8 C9 Fe 70.0(3) . .
C10 C9 Fe 69.5(3) . .
C8 C9 H9 125.8 . .
C10 C9 H9 125.8 . .
Fe C9 H9 126.2 . .
C9 C10 C6 108.5(4) . .
C9 C10 Fe 69.8(3) . .
C6 C10 Fe 69.5(3) . .
C9 C10 H10 125.8 . .
C6 C10 H10 125.8 . .
Fe C10 H10 126.5 . .
N C11 C1 119.5(4) . .
N C11 S 120.2(4) . .
C1 C11 S 120.3(3) . .
C13 C12 C17 118.4(5) . .
C13 C12 P 121.8(4) . .
C17 C12 P 119.7(4) . .
C14 C13 C12 120.8(5) . .
C14 C13 H13 119.6 . .
C12 C13 H13 119.6 . .
C15 C14 C13 119.9(6) . .
C15 C14 H14 120.0 . .
C13 C14 H14 120.0 . .
C16 C15 C14 119.7(5) . .
C16 C15 H15 120.1 . .
C14 C15 H15 120.1 . .
C15 C16 C17 120.8(5) . .
C15 C16 H16 119.6 . .
C17 C16 H16 119.6 . .
C16 C17 C12 120.4(5) . .
C16 C17 H17 119.8 . .
C12 C17 H17 119.8 . .
C23 C18 C19 119.1(5) . .
C23 C18 P 122.7(4) . .
C19 C18 P 118.2(4) . .
C18 C19 C20 120.2(5) . .
C18 C19 H19 119.9 . .
C20 C19 H19 119.9 . .
C21 C20 C19 120.1(5) . .
C21 C20 H20 120.0 . .
C19 C20 H20 120.0 . .
C20 C21 C22 119.8(5) . .
C20 C21 H21 120.1 . .
C22 C21 H21 120.1 . .
C21 C22 C23 120.3(5) . .
C21 C22 H22 119.8 . .
C23 C22 H22 119.8 . .
C18 C23 C22 120.5(5) . .
C18 C23 H23 119.8 . .
C22 C23 H23 119.8 . .
N C24 H24A 109.5 . .
N C24 H24B 109.5 . .
H24A C24 H24B 109.5 . .
N C24 H24C 109.5 . .
H24A C24 H24C 109.5 . .
H24B C24 H24C 109.5 . .
N C25 H25A 109.5 . .
N C25 H25B 109.5 . .
H25A C25 H25B 109.5 . .
N C25 H25C 109.5 . .
H25A C25 H25C 109.5 . .
H25B C25 H25C 109.5 . .
O3 Cl O2 110.1(3) . .
O3 Cl O1 107.9(4) . .
O2 Cl O1 111.3(4) . .
O3 Cl O4 109.7(4) . .
O2 Cl O4 110.8(4) . .
O1 Cl O4 106.9(4) . .

loop_
_geom_bond_atom_site_label_1
_geom_bond_atom_site_label_2
_geom_bond_distance
_geom_bond_site_symmetry_2
Ag P 2.4264(13) .
Ag S 2.5722(14) 3_677
Ag S 2.6632(13) .
Fe C2 2.022(5) .
Fe C3 2.034(5) .
Fe C7 2.041(5) .
Fe C6 2.046(5) .
Fe C10 2.047(5) .
Fe C1 2.048(5) .
Fe C9 2.051(5) .
Fe C8 2.055(5) .
Fe C4 2.056(5) .
Fe C5 2.057(5) .
P C6 1.792(5) .
P C12 1.824(5) .
P C18 1.838(5) .
S C11 1.719(5) .
S Ag 2.5722(14) 3_677
N C11 1.307(6) .
N C25 1.461(6) .
N C24 1.468(6) .
C1 C5 1.423(7) .
C1 C2 1.437(7) .
C1 C11 1.472(7) .
C2 C3 1.413(7) .
C2 H2 0.9500 .
C3 C4 1.429(8) .
C3 H3 0.9500 .
C4 C5 1.413(7) .
C4 H4 0.9500 .
C5 H5 0.9500 .
C6 C10 1.428(7) .
C6 C7 1.443(7) .
C7 C8 1.417(7) .
C7 H7 0.9500 .
C8 C9 1.414(8) .
C8 H8 0.9500 .
C9 C10 1.424(7) .
C9 H9 0.9500 .
C10 H10 0.9500 .
C12 C13 1.389(7) .
C12 C17 1.398(7) .
C13 C14 1.389(7) .
C13 H13 0.9500 .
C14 C15 1.382(9) .
C14 H14 0.9500 .
C15 C16 1.373(9) .
C15 H15 0.9500 .
C16 C17 1.380(8) .
C16 H16 0.9500 .
C17 H17 0.9500 .
C18 C23 1.378(7) .
C18 C19 1.386(7) .
C19 C20 1.397(8) .
C19 H19 0.9500 .
C20 C21 1.373(8) .
C20 H20 0.9500 .
C21 C22 1.374(8) .
C21 H21 0.9500 .
C22 C23 1.391(8) .
C22 H22 0.9500 .
C23 H23 0.9500 .
C24 H24A 0.9800 .
C24 H24B 0.9800 .
C24 H24C 0.9800 .
C25 H25A 0.9800 .
C25 H25B 0.9800 .
C25 H25C 0.9800 .
Cl O3 1.404(5) .
Cl O2 1.407(5) .
Cl O1 1.426(5) .
Cl O4 1.435(6) .
